data_7020676
loop_
_publ_author_name
'Vacher, Antoine'
'Barri\`ere, Fr\'ed\'eric'
'Camerel, Franck'
'Bergamini, Jean-Fran\,cois'
'Roisnel, Thierry'
'Lorcy, Dominique'

_publ_section_title
;
 Cis and trans-bis(tetrathiafulvalene-acetylide) platinum(II) complexes:
 syntheses, crystal structures, and influence of the ancillary ligands on
 their electronic properties.
;
_journal_issue 2
_journal_name_full 'Dalton transactions (Cambridge, England : 2003)'
_journal_page_first 383
_journal_page_last 394
_journal_paper_doi 10.1039/c2dt31686b
_journal_volume 42
_journal_year 2013
_chemical_compound_source 'synthesis as described'
_chemical_formula_moiety 'C32 H26 N2 Pt S8'
_chemical_formula_sum 'C32 H26 N2 Pt S8'
_chemical_formula_weight 890.12
_chemical_name_systematic
;
?
;
_space_group_IT_number 14
_symmetry_cell_setting monoclinic
_symmetry_Int_Tables_number 14
_symmetry_space_group_name_Hall '-P 2ybc'
_symmetry_space_group_name_H-M 'P 1 21/c 1'
_atom_sites_solution_hydrogens geom
_atom_sites_solution_primary direct
_atom_sites_solution_secondary difmap
_audit_conform_dict_location ftp://ftp.iucr.org/pub/cif_core.dic
_audit_conform_dict_name cif_core.dic
_audit_conform_dict_version 2.3
_audit_creation_date 2011-07-08T08:13:06-00:00
_audit_creation_method 'WinGX routine CIF_UPDATE'
_cell_angle_alpha 90
_cell_angle_beta 106.7260(10)
_cell_angle_gamma 90
_cell_formula_units_Z 4
_cell_length_a 12.2927(4)
_cell_length_b 20.7303(7)
_cell_length_c 13.1062(4)
_cell_measurement_reflns_used 5389
_cell_measurement_temperature 100(2)
_cell_measurement_theta_max 27.34
_cell_measurement_theta_min 2.62
_cell_measurement_wavelength 0.71073
_cell_volume 3198.57(18)
_computing_cell_refinement 'Bruker SMART (Bruker, 2002)'
_computing_data_collection 'Bruker SAINT (Bruker, 2002)'
_computing_data_reduction 'Bruker SAINT (Bruker, 2002)'
_computing_molecular_graphics 'Ortep-3 for Windows (Farrugia, 1997)'
_computing_publication_material
;
WinGX publication routines (Farrugia, 1999),
CRYSCAL (T. Roisnel, local program)
;
_computing_structure_refinement 'SHELXL-97 (Sheldrick, 1997)'
_computing_structure_solution 'SIR97 (Altomare et al., 1999)'
_diffrn_ambient_temperature 100(2)
_diffrn_detector 'CCD plate'
_diffrn_measured_fraction_theta_full 0.991
_diffrn_measured_fraction_theta_max 0.991
_diffrn_measurement_device_type 'APEXII, Bruker-AXS'
_diffrn_measurement_method 'CCD rotation images, thin slices'
_diffrn_radiation_monochromator graphite
_diffrn_radiation_probe x-ray
_diffrn_radiation_type MoK\a
_diffrn_radiation_wavelength 0.71073
_diffrn_reflns_av_R_equivalents 0.0465
_diffrn_reflns_av_unetI/netI 0.0648
_diffrn_reflns_limit_h_max 15
_diffrn_reflns_limit_h_min -15
_diffrn_reflns_limit_k_max 26
_diffrn_reflns_limit_k_min -24
_diffrn_reflns_limit_l_max 12
_diffrn_reflns_limit_l_min -17
_diffrn_reflns_number 21234
_diffrn_reflns_theta_full 27.48
_diffrn_reflns_theta_max 27.48
_diffrn_reflns_theta_min 3.21
_exptl_absorpt_coefficient_mu 4.937
_exptl_absorpt_correction_T_max 0.906
_exptl_absorpt_correction_T_min 0.603
_exptl_absorpt_correction_type multi-scan
_exptl_absorpt_process_details
;
[Sheldrick, G.M. (2002). SADABS Bruker AXS Inc., Madison, Wisconsin, USA]
;
_exptl_crystal_colour black
_exptl_crystal_density_diffrn 1.848
_exptl_crystal_density_method 'not measured'
_exptl_crystal_description prism
_exptl_crystal_F_000 1752
_exptl_crystal_size_max 0.14
_exptl_crystal_size_mid 0.03
_exptl_crystal_size_min 0.02
_refine_diff_density_max 1.526
_refine_diff_density_min -0.773
_refine_diff_density_rms 0.157
_refine_ls_extinction_method none
_refine_ls_goodness_of_fit_ref 1.04
_refine_ls_hydrogen_treatment constr
_refine_ls_matrix_type full
_refine_ls_number_parameters 394
_refine_ls_number_reflns 7265
_refine_ls_number_restraints 0
_refine_ls_restrained_S_all 1.04
_refine_ls_R_factor_all 0.0665
_refine_ls_R_factor_gt 0.0352
_refine_ls_shift/su_max 0.008
_refine_ls_shift/su_mean 0.001
_refine_ls_structure_factor_coef Fsqd
_refine_ls_weighting_details 'calc w=1/[\s^2^(Fo^2^)+(0.0299P)^2^+1.7070P] where P=(Fo^2^+2Fc^2^)/3'
_refine_ls_weighting_scheme calc
_refine_ls_wR_factor_gt 0.0678
_refine_ls_wR_factor_ref 0.0776
_reflns_number_gt 5233
_reflns_number_total 7265
_reflns_threshold_expression >2sigma(I)
_cod_data_source_file c2dt31686b.txt
_cod_data_source_block complex1
_cod_original_sg_symbol_H-M 'P 21/c'
_cod_database_code 7020676

loop_
_symmetry_equiv_pos_as_xyz
'x, y, z'
'-x, y+1/2, -z+1/2'
'-x, -y, -z'
'x, -y-1/2, z-1/2'

loop_
_atom_site_label
_atom_site_type_symbol
_atom_site_fract_x
_atom_site_fract_y
_atom_site_fract_z
_atom_site_U_iso_or_equiv
_atom_site_adp_type
_atom_site_occupancy
_atom_site_symmetry_multiplicity
_atom_site_calc_flag
_atom_site_refinement_flags
Pt1 Pt 0.615681(15) 0.045440(9) 0.371399(16) 0.01826(6) Uani 1 1 d .
N1 N 0.7092(3) 0.0167(2) 0.5222(3) 0.0227(10) Uani 1 1 d .
N11 N 0.5239(3) 0.08727(19) 0.4631(3) 0.0195(9) Uani 1 1 d .
C12 C 0.8023(4) -0.0200(3) 0.5449(5) 0.0294(13) Uani 1 1 d .
H12 H 0.8326 -0.0321 0.4887 0.035 Uiso 1 1 calc R
C13 C 0.8558(5) -0.0410(3) 0.6465(5) 0.0360(15) Uani 1 1 d .
H13 H 0.9223 -0.0669 0.6603 0.043 Uiso 1 1 calc R
C14 C 0.8114(5) -0.0237(3) 0.7276(5) 0.0363(15) Uani 1 1 d .
H14 H 0.8465 -0.0379 0.7983 0.044 Uiso 1 1 calc R
C15 C 0.7155(5) 0.0143(3) 0.7056(4) 0.0305(13) Uani 1 1 d .
H15 H 0.6835 0.0263 0.7608 0.037 Uiso 1 1 calc R
C16 C 0.6665(4) 0.0349(2) 0.6022(4) 0.0221(12) Uani 1 1 d .
C17 C 0.5661(4) 0.0766(3) 0.5699(4) 0.0222(11) Uani 1 1 d .
C18 C 0.5130(5) 0.1031(3) 0.6408(4) 0.0309(13) Uani 1 1 d .
H18 H 0.5422 0.0952 0.7151 0.037 Uiso 1 1 calc R
C19 C 0.4171(5) 0.1409(3) 0.6018(5) 0.0369(15) Uani 1 1 d .
H19 H 0.3804 0.1599 0.6491 0.044 Uiso 1 1 calc R
C20 C 0.3761(4) 0.1507(3) 0.4949(5) 0.0316(14) Uani 1 1 d .
H20 H 0.3096 0.1759 0.4672 0.038 Uiso 1 1 calc R
C21 C 0.4307(4) 0.1241(2) 0.4267(5) 0.0261(13) Uani 1 1 d .
H21 H 0.4019 0.132 0.3524 0.031 Uiso 1 1 calc R
S1A S 1.21065(11) -0.17109(7) 0.13773(12) 0.0299(3) Uani 1 1 d .
S2A S 1.18898(11) -0.18752(7) 0.35392(12) 0.0308(3) Uani 1 1 d .
S3A S 0.98136(11) -0.07858(7) 0.07898(12) 0.0291(3) Uani 1 1 d .
S4A S 0.96449(11) -0.09793(7) 0.29663(12) 0.0290(3) Uani 1 1 d .
S1B S 0.11261(11) 0.26985(7) -0.23854(11) 0.0279(3) Uani 1 1 d .
S2B S 0.06659(11) 0.27267(7) -0.02974(11) 0.0268(3) Uani 1 1 d .
S3B S 0.32533(10) 0.17214(7) -0.14131(11) 0.0239(3) Uani 1 1 d .
S4B S 0.28078(10) 0.17762(7) 0.06847(11) 0.0249(3) Uani 1 1 d .
C1A C 1.3892(5) -0.2588(3) 0.1780(5) 0.0382(15) Uani 1 1 d .
H1A1 H 1.4361 -0.2881 0.2314 0.057 Uiso 1 1 calc R
H1A2 H 1.4377 -0.226 0.1594 0.057 Uiso 1 1 calc R
H1A3 H 1.3497 -0.2832 0.1141 0.057 Uiso 1 1 calc R
C2A C 1.3038(4) -0.2266(3) 0.2225(5) 0.0279(13) Uani 1 1 d .
C3A C 1.2921(4) -0.2339(3) 0.3173(5) 0.0340(14) Uani 1 1 d .
C4A C 1.3608(5) -0.2781(3) 0.4037(5) 0.0438(17) Uani 1 1 d .
H4A1 H 1.3888 -0.3147 0.3711 0.066 Uiso 1 1 calc R
H4A2 H 1.3129 -0.2939 0.4465 0.066 Uiso 1 1 calc R
H4A3 H 1.4255 -0.2543 0.4494 0.066 Uiso 1 1 calc R
C5A C 1.1314(4) -0.1535(3) 0.2278(4) 0.0256(13) Uani 1 1 d .
C6A C 1.0376(4) -0.1158(3) 0.2024(4) 0.0238(12) Uani 1 1 d .
C7A C 0.7943(4) 0.0033(3) 0.0288(4) 0.0279(13) Uani 1 1 d .
H7A1 H 0.7412 0.0263 0.0592 0.042 Uiso 1 1 calc R
H7A2 H 0.7516 -0.0241 -0.03 0.042 Uiso 1 1 calc R
H7A3 H 0.8393 0.0346 0.0022 0.042 Uiso 1 1 calc R
C8A C 0.8710(4) -0.0373(2) 0.1122(5) 0.0244(13) Uani 1 1 d .
C9A C 0.8643(4) -0.0453(3) 0.2120(4) 0.0243(12) Uani 1 1 d .
C10A C 0.7822(4) -0.0170(3) 0.2558(4) 0.0223(11) Uani 1 1 d .
C11A C 0.7148(4) 0.0059(2) 0.2968(4) 0.0211(11) Uani 1 1 d .
C1B C -0.0667(5) 0.3512(3) -0.3280(4) 0.0346(14) Uani 1 1 d .
H1B1 H -0.1317 0.3742 -0.3164 0.052 Uiso 1 1 calc R
H1B2 H -0.0937 0.3201 -0.3862 0.052 Uiso 1 1 calc R
H1B3 H -0.0152 0.3821 -0.3467 0.052 Uiso 1 1 calc R
C2B C -0.0048(4) 0.3161(2) -0.2282(4) 0.0240(12) Uani 1 1 d .
C3B C -0.0263(4) 0.3175(2) -0.1340(4) 0.0227(12) Uani 1 1 d .
C4B C -0.1160(4) 0.3541(3) -0.1050(5) 0.0381(15) Uani 1 1 d .
H4B1 H -0.1648 0.3754 -0.1684 0.057 Uiso 1 1 calc R
H4B2 H -0.0811 0.3866 -0.0513 0.057 Uiso 1 1 calc R
H4B3 H -0.1617 0.3245 -0.0759 0.057 Uiso 1 1 calc R
C5B C 0.1489(4) 0.2410(2) -0.1072(4) 0.0229(12) Uani 1 1 d .
C6B C 0.2375(4) 0.2012(2) -0.0673(4) 0.0203(11) Uani 1 1 d .
C7B C 0.5012(4) 0.0844(3) -0.0656(4) 0.0257(12) Uani 1 1 d .
H7B1 H 0.5466 0.0627 -0.0008 0.039 Uiso 1 1 calc R
H7B2 H 0.5504 0.1124 -0.0931 0.039 Uiso 1 1 calc R
H7B3 H 0.4659 0.052 -0.1194 0.039 Uiso 1 1 calc R
C8B C 0.4108(4) 0.1239(2) -0.0402(4) 0.0203(11) Uani 1 1 d .
C9B C 0.3931(4) 0.1267(2) 0.0569(4) 0.0189(11) Uani 1 1 d .
C10B C 0.4578(4) 0.0961(2) 0.1514(4) 0.0215(11) Uani 1 1 d .
C11B C 0.5181(4) 0.0754(2) 0.2347(4) 0.0208(11) Uani 1 1 d .

loop_
_atom_site_aniso_label
_atom_site_aniso_U_11
_atom_site_aniso_U_22
_atom_site_aniso_U_33
_atom_site_aniso_U_23
_atom_site_aniso_U_13
_atom_site_aniso_U_12
Pt1 0.02216(10) 0.01958(11) 0.01457(11) 0.00077(10) 0.00773(7) 0.00198(9)
N1 0.020(2) 0.024(2) 0.021(3) -0.003(2) 0.0010(18) 0.0003(17)
N11 0.023(2) 0.017(2) 0.019(3) 0.0002(18) 0.0078(18) 0.0012(16)
C12 0.030(3) 0.029(3) 0.029(4) -0.004(3) 0.007(3) -0.001(2)
C13 0.033(3) 0.036(4) 0.032(4) 0.005(3) -0.002(3) 0.012(3)
C14 0.046(4) 0.037(4) 0.020(3) -0.001(3) -0.001(3) 0.008(3)
C15 0.044(3) 0.031(3) 0.017(3) -0.001(3) 0.009(3) -0.003(3)
C16 0.032(3) 0.019(3) 0.018(3) -0.004(2) 0.011(2) -0.001(2)
C17 0.034(3) 0.021(3) 0.014(3) 0.001(2) 0.010(2) -0.005(2)
C18 0.046(3) 0.036(3) 0.015(3) 0.000(3) 0.015(3) -0.002(3)
C19 0.052(4) 0.036(4) 0.031(4) -0.008(3) 0.026(3) 0.009(3)
C20 0.032(3) 0.028(3) 0.038(4) -0.002(3) 0.016(3) 0.008(2)
C21 0.023(3) 0.023(3) 0.031(3) 0.003(2) 0.006(2) 0.002(2)
S1A 0.0293(7) 0.0369(9) 0.0265(8) 0.0048(7) 0.0129(6) 0.0096(6)
S2A 0.0299(7) 0.0395(9) 0.0234(8) 0.0008(7) 0.0084(6) 0.0062(6)
S3A 0.0287(7) 0.0376(9) 0.0255(8) 0.0054(7) 0.0151(6) 0.0090(6)
S4A 0.0308(7) 0.0357(9) 0.0241(8) 0.0028(7) 0.0136(6) 0.0066(6)
S1B 0.0325(7) 0.0364(9) 0.0168(8) 0.0047(6) 0.0104(6) 0.0039(6)
S2B 0.0281(7) 0.0364(8) 0.0178(8) 0.0034(6) 0.0096(6) 0.0075(6)
S3B 0.0257(6) 0.0323(8) 0.0160(7) 0.0017(6) 0.0095(5) 0.0042(5)
S4B 0.0272(6) 0.0330(8) 0.0165(7) 0.0026(6) 0.0097(5) 0.0043(6)
C1A 0.042(3) 0.038(4) 0.041(4) 0.011(3) 0.023(3) 0.013(3)
C2A 0.023(3) 0.031(3) 0.035(4) 0.007(3) 0.016(2) 0.004(2)
C3A 0.026(3) 0.038(4) 0.038(4) 0.007(3) 0.010(3) 0.003(2)
C4A 0.038(3) 0.054(4) 0.038(4) 0.014(3) 0.009(3) 0.019(3)
C5A 0.023(3) 0.030(3) 0.024(3) -0.001(2) 0.008(2) -0.002(2)
C6A 0.023(2) 0.031(3) 0.020(3) -0.001(2) 0.011(2) 0.000(2)
C7A 0.027(3) 0.031(3) 0.030(4) -0.001(3) 0.016(2) -0.001(2)
C8A 0.023(3) 0.019(3) 0.037(4) -0.002(3) 0.018(2) 0.000(2)
C9A 0.020(2) 0.026(3) 0.028(3) -0.001(3) 0.010(2) -0.002(2)
C10A 0.025(3) 0.023(3) 0.020(3) 0.002(2) 0.007(2) -0.003(2)
C11A 0.028(3) 0.022(3) 0.014(3) 0.002(2) 0.006(2) -0.001(2)
C1B 0.040(3) 0.034(3) 0.025(4) 0.005(3) 0.001(3) 0.001(3)
C2B 0.027(3) 0.019(3) 0.024(3) 0.005(2) 0.004(2) -0.001(2)
C3B 0.025(3) 0.021(3) 0.021(3) 0.005(2) 0.005(2) 0.000(2)
C4B 0.036(3) 0.049(4) 0.029(4) 0.003(3) 0.010(3) 0.016(3)
C5B 0.029(3) 0.026(3) 0.016(3) -0.003(2) 0.011(2) -0.003(2)
C6B 0.027(3) 0.025(3) 0.010(3) -0.001(2) 0.008(2) -0.003(2)
C7B 0.028(3) 0.028(3) 0.021(3) 0.003(2) 0.006(2) 0.004(2)
C8B 0.023(2) 0.021(3) 0.015(3) -0.001(2) 0.003(2) -0.003(2)
C9B 0.022(2) 0.016(3) 0.020(3) 0.002(2) 0.009(2) -0.0018(19)
C10B 0.025(3) 0.018(3) 0.023(3) -0.003(2) 0.009(2) 0.000(2)
C11B 0.026(3) 0.018(3) 0.021(3) -0.001(2) 0.009(2) 0.003(2)

loop_
_atom_type_symbol
_atom_type_description
_atom_type_scat_dispersion_real
_atom_type_scat_dispersion_imag
_atom_type_scat_source
C C 0.0033 0.0016 'International Tables Vol C Tables 4.2.6.8 and 6.1.1.4'
H H 0 0 'International Tables Vol C Tables 4.2.6.8 and 6.1.1.4'
N N 0.0061 0.0033 'International Tables Vol C Tables 4.2.6.8 and 6.1.1.4'
S S 0.1246 0.1234 'International Tables Vol C Tables 4.2.6.8 and 6.1.1.4'
Pt Pt -1.7033 8.3905 'International Tables Vol C Tables 4.2.6.8 and 6.1.1.4'

loop_
_geom_angle_atom_site_label_1
_geom_angle_atom_site_label_2
_geom_angle_atom_site_label_3
_geom_angle
C11A Pt1 C11B 88.9(2)
C11A Pt1 N11 174.54(18)
C11B Pt1 N11 96.11(18)
C11A Pt1 N1 95.87(19)
C11B Pt1 N1 175.18(18)
N11 Pt1 N1 79.10(16)
C12 N1 C16 119.0(5)
C12 N1 Pt1 125.6(4)
C16 N1 Pt1 115.3(3)
C21 N11 C17 119.3(5)
C21 N11 Pt1 125.8(4)
C17 N11 Pt1 114.8(3)
N1 C12 C13 122.5(6)
N1 C12 H12 118.7
C13 C12 H12 118.7
C12 C13 C14 118.7(5)
C12 C13 H13 120.7
C14 C13 H13 120.7
C15 C14 C13 119.6(5)
C15 C14 H14 120.2
C13 C14 H14 120.2
C14 C15 C16 119.1(5)
C14 C15 H15 120.4
C16 C15 H15 120.4
N1 C16 C15 121.1(5)
N1 C16 C17 115.0(5)
C15 C16 C17 123.9(5)
N11 C17 C18 120.6(5)
N11 C17 C16 115.6(5)
C18 C17 C16 123.9(5)
C19 C18 C17 119.3(5)
C19 C18 H18 120.4
C17 C18 H18 120.4
C20 C19 C18 119.2(5)
C20 C19 H19 120.4
C18 C19 H19 120.4
C19 C20 C21 120.2(5)
C19 C20 H20 119.9
C21 C20 H20 119.9
N11 C21 C20 121.4(5)
N11 C21 H21 119.3
C20 C21 H21 119.3
C2A S1A C5A 95.5(3)
C5A S2A C3A 95.1(3)
C6A S3A C8A 96.5(3)
C6A S4A C9A 95.3(2)
C5B S1B C2B 95.3(2)
C5B S2B C3B 95.8(3)
C8B S3B C6B 96.2(2)
C6B S4B C9B 95.4(2)
C2A C1A H1A1 109.5
C2A C1A H1A2 109.5
H1A1 C1A H1A2 109.5
C2A C1A H1A3 109.5
H1A1 C1A H1A3 109.5
H1A2 C1A H1A3 109.5
C3A C2A C1A 127.1(5)
C3A C2A S1A 116.5(4)
C1A C2A S1A 116.4(4)
C2A C3A C4A 126.5(5)
C2A C3A S2A 118.8(4)
C4A C3A S2A 114.7(5)
C3A C4A H4A1 109.5
C3A C4A H4A2 109.5
H4A1 C4A H4A2 109.5
C3A C4A H4A3 109.5
H4A1 C4A H4A3 109.5
H4A2 C4A H4A3 109.5
C6A C5A S2A 123.3(4)
C6A C5A S1A 123.3(4)
S2A C5A S1A 113.4(3)
C5A C6A S3A 124.4(4)
C5A C6A S4A 121.3(4)
S3A C6A S4A 114.3(3)
C8A C7A H7A1 109.5
C8A C7A H7A2 109.5
H7A1 C7A H7A2 109.5
C8A C7A H7A3 109.5
H7A1 C7A H7A3 109.5
H7A2 C7A H7A3 109.5
C9A C8A C7A 125.7(5)
C9A C8A S3A 116.6(4)
C7A C8A S3A 117.7(4)
C8A C9A C10A 126.2(5)
C8A C9A S4A 117.3(4)
C10A C9A S4A 116.5(4)
C11A C10A C9A 177.4(6)
C10A C11A Pt1 175.7(5)
C2B C1B H1B1 109.5
C2B C1B H1B2 109.5
H1B1 C1B H1B2 109.5
C2B C1B H1B3 109.5
H1B1 C1B H1B3 109.5
H1B2 C1B H1B3 109.5
C3B C2B C1B 127.6(5)
C3B C2B S1B 117.7(4)
C1B C2B S1B 114.6(4)
C2B C3B C4B 127.7(5)
C2B C3B S2B 116.5(4)
C4B C3B S2B 115.8(4)
C3B C4B H4B1 109.5
C3B C4B H4B2 109.5
H4B1 C4B H4B2 109.5
C3B C4B H4B3 109.5
H4B1 C4B H4B3 109.5
H4B2 C4B H4B3 109.5
C6B C5B S2B 122.8(4)
C6B C5B S1B 122.6(4)
S2B C5B S1B 114.5(3)
C5B C6B S3B 123.6(4)
C5B C6B S4B 122.3(4)
S3B C6B S4B 114.0(3)
C8B C7B H7B1 109.5
C8B C7B H7B2 109.5
H7B1 C7B H7B2 109.5
C8B C7B H7B3 109.5
H7B1 C7B H7B3 109.5
H7B2 C7B H7B3 109.5
C9B C8B C7B 124.3(5)
C9B C8B S3B 117.7(4)
C7B C8B S3B 117.9(4)
C8B C9B C10B 127.1(5)
C8B C9B S4B 116.4(4)
C10B C9B S4B 116.5(4)
C11B C10B C9B 173.8(5)
C10B C11B Pt1 177.8(5)

loop_
_geom_bond_atom_site_label_1
_geom_bond_atom_site_label_2
_geom_bond_distance
Pt1 C11A 1.948(5)
Pt1 C11B 1.949(5)
Pt1 N11 2.061(4)
Pt1 N1 2.068(4)
N1 C12 1.334(6)
N1 C16 1.354(6)
N11 C21 1.346(6)
N11 C17 1.364(6)
C12 C13 1.375(8)
C12 H12 0.95
C13 C14 1.376(8)
C13 H13 0.95
C14 C15 1.377(7)
C14 H14 0.95
C15 C16 1.383(7)
C15 H15 0.95
C16 C17 1.466(7)
C17 C18 1.392(7)
C18 C19 1.386(7)
C18 H18 0.95
C19 C20 1.360(8)
C19 H19 0.95
C20 C21 1.378(7)
C20 H20 0.95
C21 H21 0.95
S1A C2A 1.771(5)
S1A C5A 1.771(6)
S2A C5A 1.749(6)
S2A C3A 1.765(6)
S3A C6A 1.745(5)
S3A C8A 1.762(5)
S4A C6A 1.763(5)
S4A C9A 1.775(5)
S1B C5B 1.755(5)
S1B C2B 1.770(5)
S2B C5B 1.753(5)
S2B C3B 1.771(5)
S3B C8B 1.748(5)
S3B C6B 1.753(5)
S4B C6B 1.772(5)
S4B C9B 1.779(5)
C1A C2A 1.495(7)
C1A H1A1 0.98
C1A H1A2 0.98
C1A H1A3 0.98
C2A C3A 1.301(8)
C3A C4A 1.511(8)
C4A H4A1 0.98
C4A H4A2 0.98
C4A H4A3 0.98
C5A C6A 1.354(7)
C7A C8A 1.483(7)
C7A H7A1 0.98
C7A H7A2 0.98
C7A H7A3 0.98
C8A C9A 1.344(7)
C9A C10A 1.424(7)
C10A C11A 1.207(7)
C1B C2B 1.498(7)
C1B H1B1 0.98
C1B H1B2 0.98
C1B H1B3 0.98
C2B C3B 1.336(7)
C3B C4B 1.475(7)
C4B H4B1 0.98
C4B H4B2 0.98
C4B H4B3 0.98
C5B C6B 1.348(7)
C7B C8B 1.493(7)
C7B H7B1 0.98
C7B H7B2 0.98
C7B H7B3 0.98
C8B C9B 1.352(7)
C9B C10B 1.415(7)
C10B C11B 1.208(7)

loop_
_geom_torsion_atom_site_label_1
_geom_torsion_atom_site_label_2
_geom_torsion_atom_site_label_3
_geom_torsion_atom_site_label_4
_geom_torsion
C11A Pt1 N1 C12 -3.0(4)
N11 Pt1 N1 C12 179.2(4)
C11A Pt1 N1 C16 -179.4(4)
N11 Pt1 N1 C16 2.8(3)
C11B Pt1 N11 C21 -2.1(4)
N1 Pt1 N11 C21 178.4(4)
C11B Pt1 N11 C17 179.5(4)
N1 Pt1 N11 C17 0.0(3)
C16 N1 C12 C13 0.9(8)
Pt1 N1 C12 C13 -175.4(4)
N1 C12 C13 C14 0.4(9)
C12 C13 C14 C15 -0.5(9)
C13 C14 C15 C16 -0.6(9)
C12 N1 C16 C15 -2.0(7)
Pt1 N1 C16 C15 174.6(4)
C12 N1 C16 C17 178.4(4)
Pt1 N1 C16 C17 -5.0(6)
C14 C15 C16 N1 1.9(8)
C14 C15 C16 C17 -178.6(5)
C21 N11 C17 C18 0.5(7)
Pt1 N11 C17 C18 179.0(4)
C21 N11 C17 C16 178.9(4)
Pt1 N11 C17 C16 -2.6(5)
N1 C16 C17 N11 5.1(7)
C15 C16 C17 N11 -174.5(5)
N1 C16 C17 C18 -176.6(5)
C15 C16 C17 C18 3.8(8)
N11 C17 C18 C19 -0.5(8)
C16 C17 C18 C19 -178.8(5)
C17 C18 C19 C20 0.9(9)
C18 C19 C20 C21 -1.2(9)
C17 N11 C21 C20 -0.8(7)
Pt1 N11 C21 C20 -179.1(4)
C19 C20 C21 N11 1.2(8)
C5A S1A C2A C3A -3.8(5)
C5A S1A C2A C1A 177.6(4)
C1A C2A C3A C4A -1.6(10)
S1A C2A C3A C4A -180.0(5)
C1A C2A C3A S2A 176.9(5)
S1A C2A C3A S2A -1.5(7)
C5A S2A C3A C2A 6.0(5)
C5A S2A C3A C4A -175.3(5)
C3A S2A C5A C6A 173.8(5)
C3A S2A C5A S1A -8.1(3)
C2A S1A C5A C6A -174.4(5)
C2A S1A C5A S2A 7.6(3)
S2A C5A C6A S3A 177.4(3)
S1A C5A C6A S3A -0.4(7)
S2A C5A C6A S4A -0.3(7)
S1A C5A C6A S4A -178.1(3)
C8A S3A C6A C5A -177.1(5)
C8A S3A C6A S4A 0.7(3)
C9A S4A C6A C5A 176.5(5)
C9A S4A C6A S3A -1.3(3)
C6A S3A C8A C9A 0.6(5)
C6A S3A C8A C7A -179.8(4)
C7A C8A C9A C10A 0.7(9)
S3A C8A C9A C10A -179.7(4)
C7A C8A C9A S4A 178.7(4)
S3A C8A C9A S4A -1.6(6)
C6A S4A C9A C8A 1.8(5)
C6A S4A C9A C10A -179.9(4)
C5B S1B C2B C3B 2.4(5)
C5B S1B C2B C1B -179.5(4)
C1B C2B C3B C4B -0.1(9)
S1B C2B C3B C4B 177.7(4)
C1B C2B C3B S2B -177.7(4)
S1B C2B C3B S2B 0.1(6)
C5B S2B C3B C2B -2.6(5)
C5B S2B C3B C4B 179.6(4)
C3B S2B C5B C6B 179.9(4)
C3B S2B C5B S1B 4.1(3)
C2B S1B C5B C6B -179.9(5)
C2B S1B C5B S2B -4.0(3)
S2B C5B C6B S3B -176.7(3)
S1B C5B C6B S3B -1.2(7)
S2B C5B C6B S4B -0.9(6)
S1B C5B C6B S4B 174.6(3)
C8B S3B C6B C5B -177.9(4)
C8B S3B C6B S4B 6.0(3)
C9B S4B C6B C5B 178.7(4)
C9B S4B C6B S3B -5.1(3)
C6B S3B C8B C9B -4.9(4)
C6B S3B C8B C7B 177.3(4)
C7B C8B C9B C10B 3.0(8)
S3B C8B C9B C10B -174.6(4)
C7B C8B C9B S4B 179.6(4)
S3B C8B C9B S4B 2.0(5)
C6B S4B C9B C8B 1.9(4)
C6B S4B C9B C10B 178.9(4)
